data_2218684
loop_
_publ_author_name
'Li, Linglin'
'Zhou, Guang-Xiong'
'Jiang, Ren-Wang'

_publ_section_title
;
 Methyl eucomate
;
_journal_coeditor_code FB2096
_journal_issue 7
_journal_name_full 'Acta Crystallographica Section E'
_journal_page_first o1354
_journal_paper_doi 10.1107/S1600536808018734
_journal_volume 64
_journal_year 2008
_chemical_formula_iupac 'C12 H14 O6'
_chemical_formula_moiety 'C12 H14 O6'
_chemical_formula_sum 'C12 H14 O6'
_chemical_formula_weight 254.23
_chemical_name_common 'Methyl Eucomate'
_chemical_name_systematic
;
methyl 3-carboxy-3-hydroxy-3-(4-hydroxybenzyl)propanoate
;
_space_group_IT_number 19
_symmetry_cell_setting orthorhombic
_symmetry_space_group_name_Hall 'P 2ac 2ab'
_symmetry_space_group_name_H-M 'P 21 21 21'
_atom_sites_solution_hydrogens difmap
_atom_sites_solution_primary direct
_atom_sites_solution_secondary difmap
_cell_angle_alpha 90.00
_cell_angle_beta 90.00
_cell_angle_gamma 90.00
_cell_formula_units_Z 4
_cell_length_a 5.9109(6)
_cell_length_b 7.0348(7)
_cell_length_c 29.109(3)
_cell_measurement_reflns_used 6709
_cell_measurement_temperature 293(2)
_cell_measurement_theta_max 24.99
_cell_measurement_theta_min 1.4
_cell_volume 1210.4(2)
_computing_cell_refinement 'SMART and SAINT (Bruker, 1998)'
_computing_data_collection 'SMART (Bruker, 1998)'
_computing_data_reduction 'XPREP in SHELXTL (Sheldrick, 2008)'
_computing_molecular_graphics 'XP (Siemens, 1998)'
_computing_publication_material 'SHELXTL (Sheldrick, 2008)'
_computing_structure_refinement 'SHELXL97 (Sheldrick, 2008)'
_computing_structure_solution 'SHELXS97 (Sheldrick, 2008)'
_diffrn_ambient_temperature 293(2)
_diffrn_measured_fraction_theta_full 0.998
_diffrn_measured_fraction_theta_max 0.998
_diffrn_measurement_device_type 'Bruker SMART/CCD diffractometer'
_diffrn_measurement_method \w
_diffrn_radiation_monochromator graphite
_diffrn_radiation_source 'fine-focus sealed tube'
_diffrn_radiation_type MoK\a
_diffrn_radiation_wavelength 0.71073
_diffrn_reflns_av_R_equivalents 0.0455
_diffrn_reflns_av_sigmaI/netI 0.0330
_diffrn_reflns_limit_h_max 7
_diffrn_reflns_limit_h_min -6
_diffrn_reflns_limit_k_max 7
_diffrn_reflns_limit_k_min -8
_diffrn_reflns_limit_l_max 34
_diffrn_reflns_limit_l_min -27
_diffrn_reflns_number 6709
_diffrn_reflns_theta_full 24.99
_diffrn_reflns_theta_max 24.99
_diffrn_reflns_theta_min 1.40
_diffrn_standards_number 0
_exptl_absorpt_coefficient_mu 0.113
_exptl_absorpt_correction_type none
_exptl_crystal_colour colourless
_exptl_crystal_density_diffrn 1.395
_exptl_crystal_density_method 'not measured'
_exptl_crystal_description rectangular
_exptl_crystal_F_000 536
_exptl_crystal_size_max 0.40
_exptl_crystal_size_mid 0.32
_exptl_crystal_size_min 0.25
_refine_diff_density_max 0.144
_refine_diff_density_min -0.118
_refine_ls_abs_structure_details
;
;
_refine_ls_extinction_coef 0.0070(19)
_refine_ls_extinction_expression Fc^*^=kFc[1+0.001xFc^2^\l^3^/sin(2\q)]^-1/4^
_refine_ls_extinction_method 'SHELXL97 (Sheldrick, 2008)'
_refine_ls_goodness_of_fit_ref 1.048
_refine_ls_hydrogen_treatment constr
_refine_ls_matrix_type full
_refine_ls_number_constraints 42
_refine_ls_number_parameters 168
_refine_ls_number_reflns 1278
_refine_ls_number_restraints 0
_refine_ls_restrained_S_all 1.048
_refine_ls_R_factor_all 0.0409
_refine_ls_R_factor_gt 0.0286
_refine_ls_shift/su_max 0.000
_refine_ls_shift/su_mean 0.000
_refine_ls_structure_factor_coef Fsqd
_refine_ls_weighting_details 'calc w=1/[\s^2^(Fo^2^)+(0.0328P)^2^] where P=(Fo^2^+2Fc^2^)/3'
_refine_ls_weighting_scheme calc
_refine_ls_wR_factor_gt 0.0616
_refine_ls_wR_factor_ref 0.0664
_reflns_number_gt 1047
_reflns_number_total 1279
_reflns_threshold_expression I>2\s(I)
_cod_data_source_file fb2096.cif
_cod_data_source_block I
_cod_database_code 2218684
_cod_database_fobs_code 2218684

loop_
_symmetry_equiv_pos_as_xyz
'x, y, z'
'-x+1/2, -y, z+1/2'
'-x, y+1/2, -z+1/2'
'x+1/2, -y+1/2, -z'

loop_
_atom_site_type_symbol
_atom_site_label
_atom_site_fract_x
_atom_site_fract_y
_atom_site_fract_z
_atom_site_U_iso_or_equiv
_atom_site_adp_type
_atom_site_calc_flag
_atom_site_refinement_flags
_atom_site_occupancy
O O1 0.2505(3) 0.2830(2) 0.32392(5) 0.0466(5) Uani d . 1
H H1 0.1313 0.2346 0.3323 0.070 Uiso calc R 1
O O2 0.5510(2) 0.5081(2) 0.11441(5) 0.0400(4) Uani d . 1
H H2 0.5099 0.5865 0.1335 0.060 Uiso calc R 1
O O3 0.1405(3) 0.6278(2) 0.13901(5) 0.0425(4) Uani d . 1
O O4 -0.0301(3) 0.3948(3) 0.09911(6) 0.0499(5) Uani d . 1
H H4 -0.1460 0.4500 0.1070 0.075 Uiso calc R 1
O O5 0.2745(4) 0.6569(3) 0.03265(6) 0.0640(6) Uani d . 1
O O6 0.3709(3) 0.4543(2) -0.02286(5) 0.0543(5) Uani d . 1
C C1 0.2722(4) 0.2631(3) 0.27718(8) 0.0344(6) Uani d . 1
C C2 0.4773(4) 0.3133(3) 0.25799(8) 0.0367(6) Uani d . 1
H H2B 0.5932 0.3598 0.2764 0.044 Uiso calc R 1
C C3 0.5089(4) 0.2940(3) 0.21133(8) 0.0370(6) Uani d . 1
H H3A 0.6475 0.3286 0.1987 0.044 Uiso calc R 1
C C4 0.3420(4) 0.2253(3) 0.18265(8) 0.0346(6) Uani d . 1
C C5 0.1367(4) 0.1752(3) 0.20275(8) 0.0389(6) Uani d . 1
H H5A 0.0209 0.1285 0.1843 0.047 Uiso calc R 1
C C6 0.1010(4) 0.1933(3) 0.24947(9) 0.0387(6) Uani d . 1
H H6A -0.0373 0.1588 0.2622 0.046 Uiso calc R 1
C C7 0.3804(4) 0.2011(3) 0.13179(8) 0.0400(6) Uani d . 1
H H7A 0.2693 0.1119 0.1201 0.048 Uiso calc R 1
H H7B 0.5286 0.1451 0.1272 0.048 Uiso calc R 1
C C8 0.3660(4) 0.3855(3) 0.10324(7) 0.0336(5) Uani d . 1
C C9 0.3831(4) 0.3384(3) 0.05217(8) 0.0403(6) Uani d . 1
H H9A 0.5339 0.2904 0.0459 0.048 Uiso calc R 1
H H9B 0.2767 0.2375 0.0452 0.048 Uiso calc R 1
C C10 0.3374(4) 0.5023(4) 0.02090(8) 0.0424(6) Uani d . 1
C C11 0.1476(4) 0.4865(4) 0.11534(7) 0.0347(5) Uani d . 1
C C12 0.3196(5) 0.5985(4) -0.05667(9) 0.0681(9) Uani d . 1
H H12A 0.3552 0.5515 -0.0868 0.102 Uiso calc R 1
H H12B 0.4079 0.7102 -0.0505 0.102 Uiso calc R 1
H H12C 0.1617 0.6297 -0.0552 0.102 Uiso calc R 1

loop_
_atom_site_aniso_label
_atom_site_aniso_U_11
_atom_site_aniso_U_22
_atom_site_aniso_U_33
_atom_site_aniso_U_12
_atom_site_aniso_U_13
_atom_site_aniso_U_23
O1 0.0418(10) 0.0604(11) 0.0377(10) -0.0079(10) 0.0050(8) 0.0063(9)
O2 0.0255(9) 0.0527(11) 0.0418(11) -0.0021(8) 0.0013(7) -0.0105(9)
O3 0.0368(9) 0.0474(10) 0.0432(10) 0.0061(9) 0.0051(8) -0.0103(8)
O4 0.0229(9) 0.0617(12) 0.0651(12) 0.0047(9) -0.0011(9) -0.0157(11)
O5 0.0819(15) 0.0646(12) 0.0454(11) 0.0208(12) 0.0057(11) -0.0017(10)
O6 0.0678(12) 0.0652(11) 0.0298(9) -0.0045(11) 0.0042(10) -0.0054(9)
C1 0.0334(13) 0.0335(13) 0.0363(14) 0.0024(11) 0.0021(11) 0.0060(11)
C2 0.0315(12) 0.0395(14) 0.0391(15) -0.0086(12) -0.0029(11) 0.0020(12)
C3 0.0277(12) 0.0404(13) 0.0429(15) -0.0040(12) 0.0035(11) 0.0041(12)
C4 0.0294(12) 0.0326(12) 0.0417(14) 0.0046(11) -0.0010(11) 0.0021(11)
C5 0.0293(12) 0.0412(13) 0.0463(15) -0.0009(12) -0.0045(12) 0.0000(12)
C6 0.0263(12) 0.0430(13) 0.0470(15) -0.0029(11) 0.0030(11) 0.0068(13)
C7 0.0336(12) 0.0431(13) 0.0431(14) 0.0062(12) -0.0021(12) -0.0074(12)
C8 0.0223(11) 0.0441(14) 0.0344(13) 0.0009(12) -0.0012(11) -0.0054(12)
C9 0.0334(13) 0.0521(14) 0.0356(14) 0.0060(12) 0.0028(11) -0.0071(12)
C10 0.0315(13) 0.0572(16) 0.0385(14) -0.0011(15) 0.0029(12) -0.0075(14)
C11 0.0277(12) 0.0460(14) 0.0303(12) 0.0012(13) -0.0001(11) 0.0007(12)
C12 0.085(2) 0.080(2) 0.0393(15) -0.023(2) -0.0078(16) 0.0111(16)

loop_
_atom_type_symbol
_atom_type_description
_atom_type_scat_dispersion_real
_atom_type_scat_dispersion_imag
_atom_type_scat_source
C C 0.0033 0.0016 'International Tables Vol C Tables 4.2.6.8 and 6.1.1.4'
H H 0.0000 0.0000 'International Tables Vol C Tables 4.2.6.8 and 6.1.1.4'
O O 0.0106 0.0060 'International Tables Vol C Tables 4.2.6.8 and 6.1.1.4'

loop_
_geom_angle_atom_site_label_1
_geom_angle_atom_site_label_2
_geom_angle_atom_site_label_3
_geom_angle
C1 O1 H1 109.5
C8 O2 H2 109.5
C11 O4 H4 109.5
C10 O6 C12 116.2(2)
O1 C1 C2 117.2(2)
O1 C1 C6 123.0(2)
C2 C1 C6 119.8(2)
C3 C2 C1 119.5(2)
C3 C2 H2B 120.2
C1 C2 H2B 120.2
C2 C3 C4 122.3(2)
C2 C3 H3A 118.9
C4 C3 H3A 118.9
C3 C4 C5 117.2(2)
C3 C4 C7 121.8(2)
C5 C4 C7 121.0(2)
C6 C5 C4 121.5(2)
C6 C5 H5A 119.2
C4 C5 H5A 119.2
C5 C6 C1 119.6(2)
C5 C6 H6A 120.2
C1 C6 H6A 120.2
C4 C7 C8 115.19(19)
C4 C7 H7A 108.5
C8 C7 H7A 108.5
C4 C7 H7B 108.5
C8 C7 H7B 108.5
H7A C7 H7B 107.5
O2 C8 C11 108.40(17)
O2 C8 C9 107.55(19)
C11 C8 C9 112.63(19)
O2 C8 C7 110.03(18)
C11 C8 C7 108.44(18)
C9 C8 C7 109.77(19)
C10 C9 C8 114.4(2)
C10 C9 H9A 108.6
C8 C9 H9A 108.6
C10 C9 H9B 108.6
C8 C9 H9B 108.6
H9A C9 H9B 107.6
O5 C10 O6 123.3(2)
O5 C10 C9 125.6(2)
O6 C10 C9 111.1(2)
O3 C11 O4 125.3(2)
O3 C11 C8 123.2(2)
O4 C11 C8 111.43(19)
O6 C12 H12A 109.5
O6 C12 H12B 109.5
H12A C12 H12B 109.5
O6 C12 H12C 109.5
H12A C12 H12C 109.5
H12B C12 H12C 109.5

loop_
_geom_bond_atom_site_label_1
_geom_bond_atom_site_label_2
_geom_bond_distance
O1 C1 1.374(3)
O1 H1 0.8200
O2 C8 1.430(3)
O2 H2 0.8200
O3 C11 1.210(3)
O4 C11 1.320(3)
O4 H4 0.8200
O5 C10 1.200(3)
O6 C10 1.333(3)
O6 C12 1.446(3)
C1 C2 1.380(3)
C1 C6 1.384(3)
C2 C3 1.378(3)
C2 H2B 0.9300
C3 C4 1.380(3)
C3 H3A 0.9300
C4 C5 1.392(3)
C4 C7 1.507(3)
C5 C6 1.382(3)
C5 H5A 0.9300
C6 H6A 0.9300
C7 C8 1.543(3)
C7 H7A 0.9700
C7 H7B 0.9700
C8 C11 1.515(3)
C8 C9 1.526(3)
C9 C10 1.494(3)
C9 H9A 0.9700
C9 H9B 0.9700
C12 H12A 0.9600
C12 H12B 0.9600
C12 H12C 0.9600

loop_
_geom_hbond_atom_site_label_D
_geom_hbond_atom_site_label_H
_geom_hbond_atom_site_label_A
_geom_hbond_site_symmetry_A
_geom_hbond_distance_DH
_geom_hbond_distance_HA
_geom_hbond_distance_DA
_geom_hbond_angle_DHA
_geom_hbond_publ_flag
O1 H1 O3 3_545 0.820 1.960 2.775(2) 172.1 yes
O2 H2 O1 3_655 0.820 2.335 2.888(2) 125.3 yes
O4 H4 O2 1_455 0.820 1.850 2.639(2) 161.1 yes
C12 H12B O5 4_565 0.960 2.420 3.268(4) 147.6 yes

loop_
_geom_torsion_atom_site_label_1
_geom_torsion_atom_site_label_2
_geom_torsion_atom_site_label_3
_geom_torsion_atom_site_label_4
_geom_torsion
O1 C1 C2 C3 179.3(2)
C6 C1 C2 C3 0.3(4)
C1 C2 C3 C4 -0.2(4)
C2 C3 C4 C5 0.1(3)
C2 C3 C4 C7 -178.7(2)
C3 C4 C5 C6 0.0(3)
C7 C4 C5 C6 178.7(2)
C4 C5 C6 C1 0.1(4)
O1 C1 C6 C5 -179.2(2)
C2 C1 C6 C5 -0.2(4)
C3 C4 C7 C8 -78.5(3)
C5 C4 C7 C8 102.8(3)
C4 C7 C8 O2 67.7(3)
C4 C7 C8 C11 -50.7(3)
C4 C7 C8 C9 -174.1(2)
O2 C8 C9 C10 -68.8(2)
C11 C8 C9 C10 50.5(3)
C7 C8 C9 C10 171.5(2)
C12 O6 C10 O5 -2.1(4)
C12 O6 C10 C9 176.6(2)
C8 C9 C10 O5 -5.7(4)
C8 C9 C10 O6 175.6(2)
O2 C8 C11 O3 -13.9(3)
C9 C8 C11 O3 -132.8(2)
C7 C8 C11 O3 105.5(2)
O2 C8 C11 O4 169.74(19)
C9 C8 C11 O4 50.9(3)
C7 C8 C11 O4 -70.8(2)

loop_
_cod_related_entry_id
_cod_related_entry_database
_cod_related_entry_code
1 ChemSpider 24740284
